data_1523038
loop_
_publ_author_name
'Venturini, G.'
'Malaman, B.'
'Roques, B.'

_publ_section_title
;
 Distribution atomique dans des alliages de type Sc5 Co4 Si10: (Lu, Sc)5
 Ir4 Si10, (Y, Sc) Ir4 Si10, (Y, Tm)5 Ir4 Si10, (Ca, Lu)5 Rh4 Ge10 et (La,
 Y)5 Rh4 Sn10
;
_journal_name_full 'Journal of the Less-Common Metals'
_journal_page_first 185
_journal_page_last 201
_journal_volume 152
_journal_year 1989
_chemical_formula_sum 'La4.86 Rh8 Sn20 Y5.14'
_space_group_IT_number 127
_symmetry_space_group_name_Hall '-P 4 2ab'
_symmetry_space_group_name_H-M 'P 4/m b m'
_cell_angle_alpha 90
_cell_angle_beta 90
_cell_angle_gamma 90
_cell_formula_units_Z 1
_cell_length_a 13.954
_cell_length_b 13.954
_cell_length_c 4.5575
_cell_volume 887.410
_citation_journal_id_ASTM JCOMAH
_cod_data_source_file Venturini_JCOMAH_1989_938.cif
_cod_data_source_block La4.86Rh8Sn20Y5.14
_cod_original_cell_volume 887.4096
_cod_database_code 1523038

loop_
_symmetry_equiv_pos_as_xyz
x,y,z
-y,x,z
-x,-y,z
y,-x,z
x+1/2,-y+1/2,-z
y+1/2,x+1/2,-z
-x+1/2,y+1/2,-z
-y+1/2,-x+1/2,-z
-x,-y,-z
y,-x,-z
x,y,-z
-y,x,-z
-x-1/2,y-1/2,z
-y-1/2,-x-1/2,z
x-1/2,-y-1/2,z
y-1/2,x-1/2,z

loop_
_atom_site_label
_atom_site_type_symbol
_atom_site_fract_x
_atom_site_fract_y
_atom_site_fract_z
_atom_site_occupancy
_atom_site_U_iso_or_equiv
La3 La 0.3882 0.8882 0.5 0.86 0.0
La2 La 0.1759 0.6759 0.5 0.01 0.0
La1 La 0 0 0 0.69 0.0
Sn1 Sn 0.0706 0.5706 0 1 0.0
Sn2 Sn 0.1564 0.198 0 1 0.0
Y3 Y 0.3882 0.8882 0.5 0.14 0.0
Y2 Y 0.1759 0.6759 0.5 0.99 0.0
Sn3 Sn 0.1632 0.0063 0.5 1 0.0
Rh1 Rh 0.2527 0.527 0 1 0.0
Y1 Y 0 0 0 0.31 0.0
